data_7124512
loop_
_publ_author_name
'Nishikawa, Tsuyoshi'
'Narita, Hiroki'
'Ogi, Soichiro'
'Sato, Yoshikatsu'
'Yamaguchi, Shigehiro'

_publ_section_title
;
 Hydrophobicity and CH/\p-interaction-driven self-assembly of amphiphilic
 aromatic hydrocarbons into nanosheets
;
_journal_name_full 'Chemical Communications'
_journal_paper_doi 10.1039/C9CC08070H
_journal_year 2019
_chemical_formula_moiety 'C32 H30 O4'
_chemical_formula_sum 'C32 H30 O4'
_chemical_formula_weight 478.56
_chemical_name_common Compound-6
_space_group_crystal_system tetragonal
_space_group_IT_number 86
_space_group_name_Hall '-P 4bc'
_space_group_name_H-M_alt 'P 42/n :2'
_atom_sites_solution_hydrogens mixed
_audit_creation_method SHELXL-2018/3
_audit_update_record
;
2019-09-14 deposited with the CCDC.	2019-11-17 downloaded from the CCDC.
;
_cell_angle_alpha 90
_cell_angle_beta 90
_cell_angle_gamma 90
_cell_formula_units_Z 8
_cell_length_a 23.03320(10)
_cell_length_b 23.03320(10)
_cell_length_c 9.51530(10)
_cell_measurement_reflns_used 20282
_cell_measurement_temperature 90(2)
_cell_measurement_theta_max 33.2850
_cell_measurement_theta_min 2.0060
_cell_volume 5048.14(6)
_computing_cell_refinement 'CrysAlisPro 1.171.39.46 (Rigaku Oxford Diffraction, 2018)'
_computing_data_collection CrystalClear
_computing_data_reduction 'CrysAlisPro 1.171.39.46 (Rigaku Oxford Diffraction, 2018)'
_computing_structure_refinement 'SHELXL-2018/3 (Sheldrick, 2018)'
_computing_structure_solution 'SHELXT 2018/2 (Sheldrick, 2018)'
_diffrn_ambient_temperature 90(2)
_diffrn_measured_fraction_theta_full 1.000
_diffrn_measured_fraction_theta_max 1.000
_diffrn_measurement_device_type 'EIGER X 1M'
_diffrn_measurement_method 'Oscillation Photograph'
_diffrn_radiation_type Synchrotron
_diffrn_radiation_wavelength 0.8104
_diffrn_reflns_av_R_equivalents 0.0814
_diffrn_reflns_av_unetI/netI 0.0716
_diffrn_reflns_Laue_measured_fraction_full 1.000
_diffrn_reflns_Laue_measured_fraction_max 1.000
_diffrn_reflns_limit_h_max 27
_diffrn_reflns_limit_h_min -27
_diffrn_reflns_limit_k_max 27
_diffrn_reflns_limit_k_min -27
_diffrn_reflns_limit_l_max 11
_diffrn_reflns_limit_l_min -10
_diffrn_reflns_number 52946
_diffrn_reflns_point_group_measured_fraction_full 1.000
_diffrn_reflns_point_group_measured_fraction_max 1.000
_diffrn_reflns_theta_full 28.990
_diffrn_reflns_theta_max 28.990
_diffrn_reflns_theta_min 2.016
_diffrn_source 'synchrotron radiation SPring-8 BL40XU'
_exptl_absorpt_coefficient_mu 0.108
_exptl_absorpt_correction_T_max 1.00000
_exptl_absorpt_correction_T_min 0.42921
_exptl_absorpt_correction_type multi-scan
_exptl_absorpt_process_details
;
CrysAlisPro 1.171.39.46 (Rigaku Oxford Diffraction, 2018)
Empirical absorption correction using spherical harmonics,
 implemented in SCALE3 ABSPACK scaling algorithm.
;
_exptl_crystal_colour white
_exptl_crystal_density_diffrn 1.259
_exptl_crystal_description block
_exptl_crystal_F_000 2032
_exptl_crystal_size_max 0.010
_exptl_crystal_size_mid 0.010
_exptl_crystal_size_min 0.010
_refine_diff_density_max 0.304
_refine_diff_density_min -0.276
_refine_diff_density_rms 0.055
_refine_ls_extinction_method none
_refine_ls_goodness_of_fit_ref 1.033
_refine_ls_hydrogen_treatment mixed
_refine_ls_matrix_type full
_refine_ls_number_parameters 357
_refine_ls_number_reflns 4531
_refine_ls_number_restraints 0
_refine_ls_restrained_S_all 1.033
_refine_ls_R_factor_all 0.0603
_refine_ls_R_factor_gt 0.0543
_refine_ls_shift/su_max 0.004
_refine_ls_shift/su_mean 0.000
_refine_ls_structure_factor_coef Fsqd
_refine_ls_weighting_details 'w=1/[\s^2^(Fo^2^)+(0.0677P)^2^+2.4765P] where P=(Fo^2^+2Fc^2^)/3'
_refine_ls_weighting_scheme calc
_refine_ls_wR_factor_gt 0.1454
_refine_ls_wR_factor_ref 0.1506
_reflns_Friedel_coverage 0.000
_reflns_number_gt 4013
_reflns_number_total 4531
_reflns_threshold_expression 'I > 2\s(I)'
_cod_data_source_file c9cc08070h2.cif
_cod_data_source_block Compound-6
_cod_original_cell_volume 5048.14(7)
_cod_original_sg_symbol_H-M 'P 42/n'
_cod_database_code 7124512
_shelx_shelxl_version_number 2018/3
_shelx_space_group_comment
;
The symmetry employed for this shelxl refinement is uniquely defined
by the following loop, which should always be used as a source of
symmetry information in preference to the above space-group names.
They are only intended as comments.
;
_shelx_estimated_absorpt_t_min 0.999
_shelx_estimated_absorpt_t_max 0.999

loop_
_space_group_symop_operation_xyz
'x, y, z'
'-x+1/2, -y+1/2, z'
'-y, x+1/2, z+1/2'
'y+1/2, -x, z+1/2'
'-x, -y, -z'
'x-1/2, y-1/2, -z'
'y, -x-1/2, -z-1/2'
'-y-1/2, x, -z-1/2'

loop_
_atom_site_label
_atom_site_type_symbol
_atom_site_fract_x
_atom_site_fract_y
_atom_site_fract_z
_atom_site_U_iso_or_equiv
_atom_site_adp_type
_atom_site_occupancy
_atom_site_site_symmetry_order
_atom_site_calc_flag
_atom_site_refinement_flags_posn
_atom_site_refinement_flags_adp
_atom_site_refinement_flags_occupancy
_atom_site_disorder_assembly
_atom_site_disorder_group
O001 O 0.58944(5) 0.59765(5) 0.35528(12) 0.0253(3) Uani 1 1 d . . . . .
O002 O 0.71074(5) 0.61999(6) 0.42106(15) 0.0335(3) Uani 1 1 d . . . . .
C003 C 0.22133(7) 0.58855(7) 0.35821(16) 0.0169(4) Uani 1 1 d . . . . .
C005 C 0.15659(7) 0.58644(7) 0.35684(15) 0.0164(4) Uani 1 1 d . . . . .
C006 C 0.40805(7) 0.59787(6) 0.36070(16) 0.0166(4) Uani 1 1 d . . . . .
C007 C 0.12441(7) 0.63851(7) 0.36258(15) 0.0176(4) Uani 1 1 d . . . . .
C008 C 0.06525(7) 0.53109(7) 0.35279(15) 0.0182(4) Uani 1 1 d . . . . .
C009 C 0.34372(7) 0.59474(7) 0.35957(16) 0.0165(3) Uani 1 1 d . . . . .
C00A C 0.44011(7) 0.61233(7) 0.24058(16) 0.0174(4) Uani 1 1 d . . . . .
H00A H 0.420175 0.621865 0.156276 0.021 Uiso 1 1 calc R U . . .
C00B C 0.03430(7) 0.58279(7) 0.36021(16) 0.0195(4) Uani 1 1 d . . . . .
H00B H -0.006925 0.581540 0.361653 0.023 Uiso 1 1 calc R U . . .
O0 O 0.88155(9) 0.71663(7) 0.75841(17) 0.0568(5) Uani 1 1 d . . . . .
H0 H 0.835(3) 0.738(3) 0.822(9) 0.26(3) Uiso 1 1 d . . . . .
C00D C 0.12761(7) 0.53253(7) 0.35084(15) 0.0165(4) Uani 1 1 d . . . . .
C00E C 0.06210(7) 0.63622(7) 0.36557(15) 0.0194(4) Uani 1 1 d . . . . .
C00F C 0.50017(7) 0.61301(7) 0.24206(17) 0.0187(4) Uani 1 1 d . . . . .
H00F H 0.520958 0.623059 0.159330 0.022 Uiso 1 1 calc R U . . .
C00G C 0.31123(7) 0.60788(7) 0.47960(17) 0.0213(4) Uani 1 1 d . . . . .
H00G H 0.330729 0.619097 0.563285 0.026 Uiso 1 1 calc R U . . .
C00H C 0.15753(7) 0.47834(7) 0.34376(16) 0.0193(4) Uani 1 1 d . . . . .
H00H H 0.198764 0.478094 0.341962 0.023 Uiso 1 1 calc R U . . .
C00I C 0.31336(7) 0.57812(7) 0.23936(17) 0.0210(4) Uani 1 1 d . . . . .
H00I H 0.334205 0.568668 0.156300 0.025 Uiso 1 1 calc R U . . .
C00J C 0.53023(7) 0.59903(7) 0.36432(17) 0.0200(4) Uani 1 1 d . . . . .
C00K C 0.03654(7) 0.47637(8) 0.34788(17) 0.0221(4) Uani 1 1 d . . . . .
H00K H -0.004688 0.475158 0.348833 0.027 Uiso 1 1 calc R U . . .
C00L C 0.25115(7) 0.60486(7) 0.47879(17) 0.0213(4) Uani 1 1 d . . . . .
H00L H 0.230101 0.614044 0.561718 0.026 Uiso 1 1 calc R U . . .
C00M C 0.15136(8) 0.69450(7) 0.36327(16) 0.0223(4) Uani 1 1 d . . . . .
H00M H 0.192497 0.697168 0.360310 0.027 Uiso 1 1 calc R U . . .
C00N C 0.25333(7) 0.57518(7) 0.23908(17) 0.0214(4) Uani 1 1 d . . . . .
H00N H 0.233687 0.563779 0.155739 0.026 Uiso 1 1 calc R U . . .
C00O C 0.43909(7) 0.58600(7) 0.48305(17) 0.0219(4) Uani 1 1 d . . . . .
H00O H 0.418425 0.577292 0.566833 0.026 Uiso 1 1 calc R U . . .
C00P C 0.12829(7) 0.42701(7) 0.33955(17) 0.0226(4) Uani 1 1 d . . . . .
H00P H 0.149307 0.391571 0.335005 0.027 Uiso 1 1 calc R U . . .
C00Q C 0.06688(8) 0.42595(8) 0.34186(18) 0.0236(4) Uani 1 1 d . . . . .
H00Q H 0.046873 0.389900 0.339204 0.028 Uiso 1 1 calc R U . . .
C00R C 0.03032(8) 0.68951(8) 0.37411(17) 0.0237(4) Uani 1 1 d . . . . .
H00R H -0.010849 0.688351 0.379484 0.028 Uiso 1 1 calc R U . . .
C00S C 0.11910(8) 0.74402(8) 0.36808(17) 0.0265(4) Uani 1 1 d . . . . .
H00S H 0.137997 0.780681 0.366997 0.032 Uiso 1 1 calc R U . . .
C00T C 0.49916(7) 0.58653(8) 0.48608(18) 0.0242(4) Uani 1 1 d . . . . .
H00T H 0.519162 0.578375 0.571132 0.029 Uiso 1 1 calc R U . . .
C00U C 0.61974(7) 0.57623(8) 0.47676(19) 0.0254(4) Uani 1 1 d . . . . .
H00C H 0.601871 0.539447 0.508792 0.030 Uiso 1 1 calc R U . . .
H00D H 0.617006 0.604809 0.554195 0.030 Uiso 1 1 calc R U . . .
C00V C 0.05768(8) 0.74150(8) 0.37470(17) 0.0272(4) Uani 1 1 d . . . . .
H00V H 0.035698 0.776338 0.379551 0.033 Uiso 1 1 calc R U . . .
C00W C 0.68193(8) 0.56622(8) 0.4398(2) 0.0286(4) Uani 1 1 d . . . . .
H00E H 0.701107 0.543933 0.515652 0.034 Uiso 1 1 calc R U . . .
H00J H 0.684375 0.543192 0.352096 0.034 Uiso 1 1 calc R U . . .
C00X C 0.76914(8) 0.61210(11) 0.3780(2) 0.0421(6) Uani 1 1 d . . . . .
H2A H 0.770152 0.597314 0.280337 0.051 Uiso 1 1 calc R U . . .
H2B H 0.788265 0.583173 0.439464 0.051 Uiso 1 1 calc R U . . .
C00Y C 0.80057(10) 0.66815(14) 0.3862(3) 0.0628(8) Uani 1 1 d . . . . .
H3A H 0.783151 0.696280 0.319803 0.075 Uiso 1 1 calc R U . A 1
H3B H 0.841740 0.662427 0.359738 0.075 Uiso 1 1 calc R U . A 1
C1 C 0.8855(2) 0.74231(18) 0.6241(4) 0.0302(12) Uani 0.525(8) 1 d . . P B 1
H1A H 0.908391 0.717520 0.559620 0.036 Uiso 0.525(8) 1 calc R U P B 1
H1AB H 0.904182 0.780953 0.629971 0.036 Uiso 0.525(8) 1 calc R U P B 1
O1 O 0.7966(3) 0.6934(3) 0.5454(8) 0.0338(13) Uani 0.525(8) 1 d . . P B 1
C2 C 0.8232(2) 0.74780(18) 0.5733(6) 0.0349(15) Uani 0.525(8) 1 d . . P B 1
H4A H 0.800160 0.768517 0.645445 0.042 Uiso 0.525(8) 1 calc R U P B 1
H4AB H 0.822531 0.771493 0.486481 0.042 Uiso 0.525(8) 1 calc R U P B 1
O2 O 0.8080(4) 0.6819(4) 0.5078(8) 0.0320(14) Uani 0.475(8) 1 d . . P B 2
C3 C 0.8508(3) 0.7545(2) 0.6555(6) 0.0403(17) Uani 0.475(8) 1 d . . P B 2
H01A H 0.810509 0.761154 0.688292 0.048 Uiso 0.475(8) 1 calc R U P B 2
H01B H 0.870515 0.792665 0.651094 0.048 Uiso 0.475(8) 1 calc R U P B 2
C4 C 0.8493(2) 0.7286(2) 0.5124(5) 0.0327(14) Uani 0.475(8) 1 d . . P B 2
H04A H 0.838394 0.758655 0.442927 0.039 Uiso 0.475(8) 1 calc R U P B 2
H04B H 0.888277 0.713748 0.487609 0.039 Uiso 0.475(8) 1 calc R U P B 2

loop_
_atom_site_aniso_label
_atom_site_aniso_U_11
_atom_site_aniso_U_22
_atom_site_aniso_U_33
_atom_site_aniso_U_23
_atom_site_aniso_U_13
_atom_site_aniso_U_12
O001 0.0161(6) 0.0363(7) 0.0235(7) -0.0021(5) -0.0025(5) 0.0012(5)
O002 0.0165(6) 0.0390(8) 0.0450(8) 0.0017(6) 0.0010(6) 0.0035(5)
C003 0.0187(8) 0.0143(8) 0.0177(8) 0.0023(6) -0.0007(6) -0.0029(6)
C005 0.0176(8) 0.0217(8) 0.0100(7) 0.0016(6) 0.0000(6) -0.0016(6)
C006 0.0196(8) 0.0138(8) 0.0165(8) -0.0021(6) -0.0004(6) -0.0009(6)
C007 0.0226(8) 0.0212(8) 0.0091(7) 0.0019(6) -0.0009(6) -0.0003(6)
C008 0.0175(8) 0.0254(9) 0.0116(7) 0.0017(6) 0.0004(6) -0.0016(6)
C009 0.0183(8) 0.0141(8) 0.0170(8) 0.0018(6) -0.0010(6) -0.0024(6)
C00A 0.0196(8) 0.0146(8) 0.0179(8) -0.0012(6) -0.0018(6) 0.0009(6)
C00B 0.0143(8) 0.0296(9) 0.0147(8) 0.0024(6) -0.0001(6) 0.0019(6)
O0 0.0872(13) 0.0430(9) 0.0403(9) 0.0019(7) -0.0096(8) -0.0045(9)
C00D 0.0173(8) 0.0212(8) 0.0111(7) 0.0026(6) 0.0001(6) -0.0005(6)
C00E 0.0229(9) 0.0249(9) 0.0103(7) 0.0019(6) -0.0009(6) 0.0039(7)
C00F 0.0208(8) 0.0161(8) 0.0192(8) -0.0014(6) 0.0032(6) -0.0008(6)
C00G 0.0223(9) 0.0261(9) 0.0154(8) -0.0009(7) -0.0024(7) -0.0038(7)
C00H 0.0171(8) 0.0220(9) 0.0189(8) 0.0028(6) 0.0008(6) 0.0013(6)
C00I 0.0207(9) 0.0261(9) 0.0163(8) -0.0022(7) 0.0028(6) -0.0012(7)
C00J 0.0168(8) 0.0194(8) 0.0238(9) -0.0053(6) -0.0017(6) -0.0013(6)
C00K 0.0176(8) 0.0278(9) 0.0209(8) 0.0024(7) 0.0014(7) -0.0042(7)
C00L 0.0207(9) 0.0275(9) 0.0156(8) -0.0005(7) 0.0023(6) -0.0023(7)
C00M 0.0272(9) 0.0229(9) 0.0167(8) 0.0013(6) -0.0026(7) -0.0017(7)
C00N 0.0205(8) 0.0283(9) 0.0155(8) -0.0019(7) -0.0025(6) -0.0032(7)
C00O 0.0201(9) 0.0266(9) 0.0188(8) -0.0003(7) 0.0007(7) -0.0043(7)
C00P 0.0260(9) 0.0204(9) 0.0214(8) 0.0020(7) 0.0004(7) 0.0017(7)
C00Q 0.0266(9) 0.0216(9) 0.0227(8) 0.0036(7) 0.0005(7) -0.0077(7)
C00R 0.0253(9) 0.0298(10) 0.0161(8) 0.0018(7) -0.0024(7) 0.0087(7)
C00S 0.0411(11) 0.0195(9) 0.0190(8) 0.0019(7) -0.0043(7) -0.0024(7)
C00T 0.0220(9) 0.0313(10) 0.0192(8) 0.0005(7) -0.0050(7) -0.0012(7)
C00U 0.0218(9) 0.0281(9) 0.0262(9) -0.0044(7) -0.0061(7) -0.0002(7)
C00V 0.0403(11) 0.0231(9) 0.0181(8) 0.0003(7) -0.0035(8) 0.0105(8)
C00W 0.0241(9) 0.0295(9) 0.0324(10) -0.0113(8) -0.0070(8) 0.0062(7)
C00X 0.0188(9) 0.0758(16) 0.0316(11) 0.0078(10) 0.0007(8) 0.0086(9)
C00Y 0.0261(12) 0.102(2) 0.0602(17) 0.0446(16) -0.0117(11) -0.0159(13)
C1 0.031(3) 0.025(2) 0.035(2) 0.0003(16) -0.0005(18) -0.0041(17)
O1 0.037(3) 0.029(3) 0.036(3) 0.006(2) -0.014(2) -0.008(2)
C2 0.035(3) 0.022(2) 0.047(3) 0.0051(19) -0.006(2) -0.0010(18)
O2 0.039(3) 0.024(3) 0.033(4) -0.004(2) -0.006(2) -0.0009(19)
C3 0.049(4) 0.027(2) 0.045(3) -0.006(2) -0.008(3) -0.009(2)
C4 0.025(2) 0.039(3) 0.034(3) -0.002(2) 0.003(2) 0.002(2)

loop_
_atom_type_symbol
_atom_type_description
_atom_type_scat_dispersion_real
_atom_type_scat_dispersion_imag
_atom_type_scat_source
C C -0.0020 0.0022 'International Tables Vol C Tables 4.2.6.8 and 6.1.1.4'
H H 0.0000 0.0000 'International Tables Vol C Tables 4.2.6.8 and 6.1.1.4'
O O -0.0042 0.0081 'International Tables Vol C Tables 4.2.6.8 and 6.1.1.4'

loop_
_geom_angle_atom_site_label_1
_geom_angle_atom_site_label_2
_geom_angle_atom_site_label_3
_geom_angle
C00J O001 C00U 116.22(13)
C00W O002 C00X 111.64(15)
C00N C003 C00L 118.20(15)
C00N C003 C005 121.11(14)
C00L C003 C005 120.68(14)
C00D C005 C007 120.07(15)
C00D C005 C003 120.13(14)
C007 C005 C003 119.79(14)
C00O C006 C00A 117.25(14)
C00O C006 C009 120.60(14)
C00A C006 C009 122.15(14)
C005 C007 C00M 122.57(15)
C005 C007 C00E 119.64(15)
C00M C007 C00E 117.79(15)
C00B C008 C00K 121.44(15)
C00B C008 C00D 119.59(15)
C00K C008 C00D 118.96(15)
C00I C009 C00G 117.46(15)
C00I C009 C006 121.35(14)
C00G C009 C006 121.19(14)
C00F C00A C006 121.43(14)
C00E C00B C008 121.66(15)
C005 C00D C00H 122.89(15)
C005 C00D C008 119.52(15)
C00H C00D C008 117.59(15)
C00B C00E C00R 121.76(16)
C00B C00E C007 119.51(15)
C00R C00E C007 118.73(15)
C00A C00F C00J 120.22(15)
C00L C00G C009 121.26(15)
C00P C00H C00D 121.47(15)
C00N C00I C009 121.06(15)
O001 C00J C00F 116.69(14)
O001 C00J C00T 124.09(15)
C00F C00J C00T 119.21(15)
C00Q C00K C008 121.31(16)
C00G C00L C003 120.80(15)
C00S C00M C007 121.21(17)
C00I C00N C003 121.22(15)
C00T C00O C006 121.92(15)
C00H C00P C00Q 120.60(16)
C00K C00Q C00P 120.06(16)
C00V C00R C00E 121.39(17)
C00M C00S C00V 120.77(16)
C00O C00T C00J 119.90(15)
O001 C00U C00W 109.22(15)
C00R C00V C00S 120.06(16)
O002 C00W C00U 110.12(14)
O002 C00X C00Y 109.7(2)
O2 C00Y C00X 110.3(5)
C00X C00Y O1 109.5(3)
O0 C1 C2 105.2(4)
C2 O1 C00Y 117.8(5)
O1 C2 C1 113.1(4)
C00Y O2 C4 108.5(7)
C4 C3 O0 112.1(5)
O2 C4 C3 110.1(5)

loop_
_geom_bond_atom_site_label_1
_geom_bond_atom_site_label_2
_geom_bond_distance
O001 C00J 1.367(2)
O001 C00U 1.438(2)
O002 C00W 1.416(2)
O002 C00X 1.418(2)
C003 C00N 1.387(2)
C003 C00L 1.389(2)
C003 C005 1.492(2)
C005 C00D 1.411(2)
C005 C007 1.411(2)
C006 C00O 1.393(2)
C006 C00A 1.401(2)
C006 C009 1.484(2)
C007 C00M 1.431(2)
C007 C00E 1.436(2)
C008 C00B 1.390(2)
C008 C00K 1.424(2)
C008 C00D 1.437(2)
C009 C00I 1.394(2)
C009 C00G 1.399(2)
C00A C00F 1.384(2)
C00B C00E 1.388(2)
O0 C1 1.411(4)
O0 C3 1.491(6)
C00D C00H 1.427(2)
C00E C00R 1.431(2)
C00F C00J 1.392(2)
C00G C00L 1.386(2)
C00H C00P 1.361(2)
C00I C00N 1.384(2)
C00J C00T 1.392(2)
C00K C00Q 1.357(2)
C00M C00S 1.362(2)
C00O C00T 1.384(2)
C00P C00Q 1.415(2)
C00R C00V 1.353(3)
C00S C00V 1.417(3)
C00U C00W 1.493(2)
C00X C00Y 1.482(4)
C00Y O2 1.212(8)
C00Y O1 1.625(7)
C1 C2 1.521(8)
O1 C2 1.419(9)
O2 C4 1.436(10)
C3 C4 1.487(9)
